data_8105106
loop_
_publ_author_name
'Huang, Junjie'
'Lu, Yang'
'Lu, Hui'
'Sun, Jianhua'

_publ_section_title
;
 Crystal structure of bis(hydroxydi(pyridin-2-yl)methanolato-\k3
 N,N&#x2032;O)cobalt(III) 7,7,8,8-tetracyanoquinodimethane, C34H22CoN8O4
;
_journal_issue 2
_journal_name_full 'Zeitschrift f\"ur Kristallographie - New Crystal Structures'
_journal_page_first 357
_journal_page_last 358
_journal_paper_doi 10.1515/ncrs-2019-0668
_journal_volume 235
_journal_year 2020
_chemical_formula_moiety 'C22 H18 Co N4 O4, C12 H4 N4 '
_chemical_formula_sum 'C34 H22 Co N8 O4'
_chemical_formula_weight 665.52
_space_group_crystal_system triclinic
_space_group_IT_number 2
_space_group_name_Hall '-P 1'
_space_group_name_H-M_alt 'P -1'
_atom_sites_solution_hydrogens geom
_audit_creation_method SHELXL-2014
_cell_angle_alpha 104.743(2)
_cell_angle_beta 94.606(2)
_cell_angle_gamma 90.934(2)
_cell_formula_units_Z 1
_cell_length_a 6.8423(10)
_cell_length_b 8.8919(13)
_cell_length_c 12.6319(18)
_cell_measurement_reflns_used 4580
_cell_measurement_temperature 296(2)
_cell_measurement_theta_max 28.20
_cell_measurement_theta_min 2.37
_cell_volume 740.30(19)
_computing_cell_refinement 'Bruker SAINT'
_computing_data_collection 'Bruker APEX2'
_computing_data_reduction 'Bruker SAINT'
_computing_molecular_graphics 'Bruker SHELXTL'
_computing_publication_material 'Bruker SHELXTL'
_computing_structure_refinement 'SHELXL-2014 (Sheldrick, 2014)'
_computing_structure_solution 'SHELXL-2014 (Sheldrick, 2014)'
_diffrn_ambient_temperature 296(2)
_diffrn_measured_fraction_theta_full 0.988
_diffrn_measured_fraction_theta_max 0.988
_diffrn_measurement_device_type 'Bruker APEX-II CCD'
_diffrn_measurement_method '\f and \w scans'
_diffrn_radiation_type MoK\a
_diffrn_radiation_wavelength 0.71073
_diffrn_reflns_av_R_equivalents 0.0217
_diffrn_reflns_av_unetI/netI 0.0274
_diffrn_reflns_Laue_measured_fraction_full 0.988
_diffrn_reflns_Laue_measured_fraction_max 0.988
_diffrn_reflns_limit_h_max 8
_diffrn_reflns_limit_h_min -8
_diffrn_reflns_limit_k_max 10
_diffrn_reflns_limit_k_min -10
_diffrn_reflns_limit_l_max 15
_diffrn_reflns_limit_l_min -15
_diffrn_reflns_number 6587
_diffrn_reflns_point_group_measured_fraction_full 0.988
_diffrn_reflns_point_group_measured_fraction_max 0.988
_diffrn_reflns_theta_full 25.242
_diffrn_reflns_theta_max 25.489
_diffrn_reflns_theta_min 1.673
_diffrn_source 'fine-focus sealed tube'
_exptl_absorpt_coefficient_mu 0.635
_exptl_absorpt_correction_T_max 0.944
_exptl_absorpt_correction_T_min 0.921
_exptl_absorpt_correction_type multi-scan
_exptl_absorpt_process_details SADABS
_exptl_crystal_colour pink
_exptl_crystal_density_diffrn 1.493
_exptl_crystal_description block
_exptl_crystal_F_000 341
_exptl_crystal_size_max 0.130
_exptl_crystal_size_mid 0.120
_exptl_crystal_size_min 0.090
_refine_diff_density_max 0.529
_refine_diff_density_min -0.347
_refine_diff_density_rms 0.097
_refine_ls_extinction_coef .
_refine_ls_extinction_method none
_refine_ls_goodness_of_fit_ref 1.076
_refine_ls_hydrogen_treatment constr
_refine_ls_matrix_type full
_refine_ls_number_parameters 215
_refine_ls_number_reflns 2720
_refine_ls_number_restraints 0
_refine_ls_restrained_S_all 1.076
_refine_ls_R_factor_all 0.0424
_refine_ls_R_factor_gt 0.0369
_refine_ls_shift/su_max 0.000
_refine_ls_shift/su_mean 0.000
_refine_ls_structure_factor_coef Fsqd
_refine_ls_weighting_details 'w=1/[\s^2^(Fo^2^)+(0.0720P)^2^+0.4195P] where P=(Fo^2^+2Fc^2^)/3'
_refine_ls_weighting_scheme calc
_refine_ls_wR_factor_gt 0.1023
_refine_ls_wR_factor_ref 0.1179
_reflns_Friedel_coverage 0.000
_reflns_Friedel_fraction_full .
_reflns_Friedel_fraction_max .
_reflns_number_gt 2505
_reflns_number_total 2720
_reflns_threshold_expression 'I > 2\s(I)'
_cod_data_source_file suppl_ncrs-2019-0668_suppl.cif
_cod_data_source_block mo_20151222D_0m
_cod_database_code 8105106
_shelx_space_group_comment
;
The symmetry employed for this shelxl refinement is uniquely defined
by the following loop, which should always be used as a source of
symmetry information in preference to the above space-group names.
They are only intended as comments.
;
_shelx_estimated_absorpt_t_min 0.922
_shelx_estimated_absorpt_t_max 0.945
_shelxl_version_number 2014-3

loop_
_space_group_symop_operation_xyz
'x, y, z'
'-x, -y, -z'

loop_
_atom_site_label
_atom_site_type_symbol
_atom_site_fract_x
_atom_site_fract_y
_atom_site_fract_z
_atom_site_U_iso_or_equiv
_atom_site_adp_type
_atom_site_occupancy
_atom_site_site_symmetry_order
_atom_site_calc_flag
_atom_site_refinement_flags_posn
_atom_site_refinement_flags_adp
_atom_site_refinement_flags_occupancy
_atom_site_disorder_assembly
_atom_site_disorder_group
C1 C 0.0628(4) 0.5909(4) 0.1667(2) 0.0495(7) Uani 1 1 d . . . . .
C2 C 0.1446(4) 0.4646(4) 0.0934(2) 0.0422(6) Uani 1 1 d . . . . .
C3 C 0.0359(4) 0.3213(4) 0.0691(2) 0.0479(7) Uani 1 1 d . . . . .
C4 C 0.3219(4) 0.4808(3) 0.0465(2) 0.0357(5) Uani 1 1 d . . . . .
C5 C 0.4295(4) 0.6258(3) 0.0739(2) 0.0396(6) Uani 1 1 d . . . . .
H5 H 0.3821 0.7103 0.1237 0.047 Uiso 1 1 calc R U . . .
C6 C 0.4006(4) 0.3560(3) -0.0292(2) 0.0392(6) Uani 1 1 d . . . . .
H6 H 0.3346 0.2593 -0.0489 0.047 Uiso 1 1 calc R U . . .
C7 C 0.4188(4) 0.3133(3) 0.6338(2) 0.0361(5) Uani 1 1 d . . . . .
H7 H 0.3060 0.2724 0.6541 0.043 Uiso 1 1 calc R U . . .
C8 C 0.4700(5) 0.4696(3) 0.6750(2) 0.0470(7) Uani 1 1 d . . . . .
H8 H 0.3932 0.5339 0.7237 0.056 Uiso 1 1 calc R U . . .
C9 C 0.6358(5) 0.5287(3) 0.6430(2) 0.0490(7) Uani 1 1 d . . . . .
H9 H 0.6708 0.6339 0.6699 0.059 Uiso 1 1 calc R U . . .
C10 C 0.7505(4) 0.4338(3) 0.5715(2) 0.0419(6) Uani 1 1 d . . . . .
H10 H 0.8623 0.4734 0.5492 0.050 Uiso 1 1 calc R U . . .
C11 C 0.6948(3) 0.2768(3) 0.53321(19) 0.0309(5) Uani 1 1 d . . . . .
C12 C 0.7934(3) 0.1464(3) 0.4539(2) 0.0318(5) Uani 1 1 d . . . . .
C13 C 0.6633(3) 0.1120(3) 0.34610(19) 0.0307(5) Uani 1 1 d . . . . .
C14 C 0.7017(4) 0.1423(3) 0.2482(2) 0.0405(6) Uani 1 1 d . . . . .
H14 H 0.8222 0.1860 0.2400 0.049 Uiso 1 1 calc R U . . .
C15 C 0.5549(5) 0.1056(3) 0.1613(2) 0.0473(7) Uani 1 1 d . . . . .
H15 H 0.5766 0.1251 0.0942 0.057 Uiso 1 1 calc R U . . .
C16 C 0.3782(5) 0.0406(3) 0.1752(2) 0.0448(6) Uani 1 1 d . . . . .
H16 H 0.2788 0.0182 0.1182 0.054 Uiso 1 1 calc R U . . .
C17 C 0.3495(4) 0.0087(3) 0.2749(2) 0.0341(5) Uani 1 1 d . . . . .
H17 H 0.2311 -0.0370 0.2843 0.041 Uiso 1 1 calc R U . . .
Co1 Co 0.5000 0.0000 0.5000 0.02453(16) Uani 1 2 d S . P . .
N1 N -0.0021(4) 0.6945(4) 0.2267(2) 0.0663(8) Uani 1 1 d . . . . .
N2 N -0.0519(4) 0.2043(4) 0.0481(3) 0.0669(8) Uani 1 1 d . . . . .
N3 N 0.5314(3) 0.2203(2) 0.56445(15) 0.0281(4) Uani 1 1 d . . . . .
N4 N 0.4917(3) 0.0437(2) 0.35808(15) 0.0280(4) Uani 1 1 d . . . . .
O1 O 0.7733(2) 0.01420(18) 0.49409(14) 0.0308(4) Uani 1 1 d . . . . .
O2 O 0.9850(2) 0.1865(2) 0.44204(18) 0.0446(5) Uani 1 1 d . . . . .
H2 H 1.0591 0.1256 0.4621 0.067 Uiso 1 1 calc R U . . .

loop_
_atom_site_aniso_label
_atom_site_aniso_U_11
_atom_site_aniso_U_22
_atom_site_aniso_U_33
_atom_site_aniso_U_23
_atom_site_aniso_U_13
_atom_site_aniso_U_12
C1 0.0324(13) 0.078(2) 0.0395(15) 0.0174(15) 0.0019(11) 0.0004(14)
C2 0.0304(13) 0.0591(17) 0.0370(13) 0.0135(12) -0.0004(10) -0.0003(12)
C3 0.0374(14) 0.066(2) 0.0464(16) 0.0260(14) 0.0046(12) -0.0008(14)
C4 0.0302(12) 0.0446(14) 0.0319(12) 0.0112(10) -0.0038(9) 0.0009(10)
C5 0.0354(13) 0.0412(14) 0.0379(13) 0.0029(11) 0.0015(10) 0.0039(11)
C6 0.0348(13) 0.0414(14) 0.0402(14) 0.0101(11) -0.0016(10) -0.0016(11)
C7 0.0385(13) 0.0376(13) 0.0324(12) 0.0086(10) 0.0043(10) 0.0072(10)
C8 0.0642(18) 0.0350(14) 0.0406(14) 0.0067(11) 0.0051(13) 0.0115(13)
C9 0.0678(19) 0.0266(13) 0.0473(15) 0.0041(11) -0.0086(14) -0.0025(12)
C10 0.0411(14) 0.0393(14) 0.0459(15) 0.0163(12) -0.0080(11) -0.0121(11)
C11 0.0279(11) 0.0332(12) 0.0333(12) 0.0142(10) -0.0053(9) -0.0018(9)
C12 0.0223(11) 0.0352(12) 0.0429(13) 0.0187(10) 0.0053(9) 0.0012(9)
C13 0.0308(11) 0.0283(11) 0.0366(12) 0.0123(9) 0.0105(10) 0.0077(9)
C14 0.0454(14) 0.0396(14) 0.0412(14) 0.0153(11) 0.0149(11) 0.0041(11)
C15 0.0660(18) 0.0483(16) 0.0319(13) 0.0157(12) 0.0110(12) 0.0049(14)
C16 0.0604(17) 0.0403(14) 0.0308(13) 0.0068(11) -0.0065(12) 0.0037(12)
C17 0.0378(13) 0.0278(11) 0.0343(12) 0.0049(9) -0.0022(10) 0.0004(10)
Co1 0.0200(2) 0.0265(2) 0.0288(2) 0.00977(17) 0.00363(16) 0.00159(16)
N1 0.0517(15) 0.089(2) 0.0526(16) 0.0055(15) 0.0134(13) 0.0123(15)
N2 0.0594(17) 0.073(2) 0.0744(19) 0.0302(16) 0.0111(14) -0.0152(15)
N3 0.0273(9) 0.0289(9) 0.0291(9) 0.0099(7) 0.0003(7) 0.0008(7)
N4 0.0270(9) 0.0262(9) 0.0311(9) 0.0079(7) 0.0031(7) 0.0032(7)
O1 0.0220(7) 0.0339(9) 0.0418(9) 0.0187(7) 0.0052(7) 0.0032(6)
O2 0.0231(8) 0.0532(11) 0.0695(13) 0.0361(10) 0.0085(8) 0.0016(8)

loop_
_atom_type_symbol
_atom_type_description
_atom_type_scat_dispersion_real
_atom_type_scat_dispersion_imag
_atom_type_scat_source
C C 0.0033 0.0016 'International Tables Vol C Tables 4.2.6.8 and 6.1.1.4'
H H 0.0000 0.0000 'International Tables Vol C Tables 4.2.6.8 and 6.1.1.4'
Co Co 0.3494 0.9721 'International Tables Vol C Tables 4.2.6.8 and 6.1.1.4'
N N 0.0061 0.0033 'International Tables Vol C Tables 4.2.6.8 and 6.1.1.4'
O O 0.0106 0.0060 'International Tables Vol C Tables 4.2.6.8 and 6.1.1.4'

loop_
_geom_angle_atom_site_label_1
_geom_angle_atom_site_label_2
_geom_angle_atom_site_label_3
_geom_angle
_geom_angle_site_symmetry_1
_geom_angle_site_symmetry_3
N1 C1 C2 179.3(3) . .
C4 C2 C3 122.1(3) . .
C4 C2 C1 122.3(3) . .
C3 C2 C1 115.6(2) . .
N2 C3 C2 179.2(3) . .
C2 C4 C6 122.3(2) . .
C2 C4 C5 120.8(2) . .
C6 C4 C5 116.9(2) . .
C6 C5 C4 121.7(2) 2_665 .
C6 C5 H5 119.1 2_665 .
C4 C5 H5 119.1 . .
C5 C6 C4 121.4(3) 2_665 .
C5 C6 H6 119.3 2_665 .
C4 C6 H6 119.3 . .
N3 C7 C8 120.3(2) . .
N3 C7 H7 119.9 . .
C8 C7 H7 119.9 . .
C9 C8 C7 119.1(3) . .
C9 C8 H8 120.4 . .
C7 C8 H8 120.4 . .
C10 C9 C8 120.6(3) . .
C10 C9 H9 119.7 . .
C8 C9 H9 119.7 . .
C9 C10 C11 118.3(2) . .
C9 C10 H10 120.9 . .
C11 C10 H10 120.9 . .
N3 C11 C10 120.7(2) . .
N3 C11 C12 110.02(19) . .
C10 C11 C12 129.3(2) . .
O2 C12 O1 114.23(18) . .
O2 C12 C13 112.77(19) . .
O1 C12 C13 105.57(19) . .
O2 C12 C11 112.3(2) . .
O1 C12 C11 105.76(18) . .
C13 C12 C11 105.55(18) . .
N4 C13 C14 121.6(2) . .
N4 C13 C12 109.70(19) . .
C14 C13 C12 128.7(2) . .
C13 C14 C15 118.2(2) . .
C13 C14 H14 120.9 . .
C15 C14 H14 120.9 . .
C16 C15 C14 119.9(2) . .
C16 C15 H15 120.1 . .
C14 C15 H15 120.1 . .
C15 C16 C17 119.5(3) . .
C15 C16 H16 120.3 . .
C17 C16 H16 120.3 . .
N4 C17 C16 120.4(2) . .
N4 C17 H17 119.8 . .
C16 C17 H17 119.8 . .
O1 Co1 O1 180.0 2_656 .
O1 Co1 N3 83.36(7) 2_656 2_656
O1 Co1 N3 96.64(7) . 2_656
O1 Co1 N3 96.64(7) 2_656 .
O1 Co1 N3 83.36(7) . .
N3 Co1 N3 180.0 2_656 .
O1 Co1 N4 96.33(7) 2_656 .
O1 Co1 N4 83.67(7) . .
N3 Co1 N4 92.13(8) 2_656 .
N3 Co1 N4 87.87(8) . .
O1 Co1 N4 83.67(7) 2_656 2_656
O1 Co1 N4 96.33(7) . 2_656
N3 Co1 N4 87.87(8) 2_656 2_656
N3 Co1 N4 92.13(8) . 2_656
N4 Co1 N4 180.0 . 2_656
C7 N3 C11 121.0(2) . .
C7 N3 Co1 128.77(17) . .
C11 N3 Co1 110.16(15) . .
C17 N4 C13 120.4(2) . .
C17 N4 Co1 129.35(16) . .
C13 N4 Co1 110.14(15) . .
C12 O1 Co1 101.44(12) . .
C12 O2 H2 109.5 . .

loop_
_geom_bond_atom_site_label_1
_geom_bond_atom_site_label_2
_geom_bond_distance
_geom_bond_site_symmetry_2
C1 N1 1.154(4) .
C1 C2 1.416(4) .
C2 C4 1.412(3) .
C2 C3 1.416(4) .
C3 N2 1.152(4) .
C4 C6 1.414(4) .
C4 C5 1.423(4) .
C5 C6 1.357(4) 2_665
C5 H5 0.9300 .
C6 C5 1.357(4) 2_665
C6 H6 0.9300 .
C7 N3 1.343(3) .
C7 C8 1.383(4) .
C7 H7 0.9300 .
C8 C9 1.375(4) .
C8 H8 0.9300 .
C9 C10 1.375(4) .
C9 H9 0.9300 .
C10 C11 1.392(4) .
C10 H10 0.9300 .
C11 N3 1.346(3) .
C11 C12 1.532(3) .
C12 O2 1.383(3) .
C12 O1 1.402(3) .
C12 C13 1.525(3) .
C13 N4 1.350(3) .
C13 C14 1.375(3) .
C14 C15 1.396(4) .
C14 H14 0.9300 .
C15 C16 1.374(4) .
C15 H15 0.9300 .
C16 C17 1.388(4) .
C16 H16 0.9300 .
C17 N4 1.345(3) .
C17 H17 0.9300 .
Co1 O1 1.8809(15) 2_656
Co1 O1 1.8810(15) .
Co1 N3 1.9219(19) 2_656
Co1 N3 1.9219(19) .
Co1 N4 1.9253(19) .
Co1 N4 1.9253(19) 2_656
O2 H2 0.8200 .

loop_
_geom_hbond_atom_site_label_D
_geom_hbond_atom_site_label_H
_geom_hbond_atom_site_label_A
_geom_hbond_distance_DH
_geom_hbond_distance_HA
_geom_hbond_distance_DA
_geom_hbond_angle_DHA
_geom_hbond_site_symmetry_A
O2 H2 O1 0.82 1.86 2.680(2) 179.3 2_756
